data_1570704
loop_
_publ_author_name
'Ponzo, Samantha'
'Turner, Alanna'
'Fronczek, Frank R.'
'Junk, Thomas'

_publ_section_title
;
 5,6-Dimethylbenzo[d][1,3]oxatellurole
;
_journal_coeditor_code HB4459
_journal_issue 1
_journal_name_full IUCrData
_journal_paper_doi 10.1107/S2414314623010763
_journal_volume 9
_journal_year 2024
_chemical_formula_iupac 'C9 H10 O Te'
_chemical_formula_moiety 'C9 H10 O Te'
_chemical_formula_sum 'C9 H10 O Te'
_chemical_formula_weight 261.77
_chemical_name_systematic
;
5,6-Dimethylbenzo[<i>d</i>][1,3]oxatellurole
;
_space_group_crystal_system orthorhombic
_space_group_IT_number 18
_space_group_name_Hall 'P 2 2ab'
_space_group_name_H-M_alt 'P 21 21 2'
_atom_sites_solution_hydrogens geom
_audit_creation_method SHELXL-2018/1
_cell_angle_alpha 90
_cell_angle_beta 90
_cell_angle_gamma 90
_cell_formula_units_Z 8
_cell_length_a 13.6947(12)
_cell_length_b 23.467(2)
_cell_length_c 5.2287(6)
_cell_measurement_reflns_used 9865
_cell_measurement_temperature 100.0(5)
_cell_measurement_theta_max 30.84
_cell_measurement_theta_min 2.37
_cell_volume 1680.4(3)
_computing_cell_refinement
;
SAINT (Bruker, 2016)
;
_computing_data_collection
;
APEX4 (Bruker, 2016)
;
_computing_data_reduction
;
SAINT (Bruker, 2016)
;
_computing_molecular_graphics
;
Mercury (Macrae <i>et al.</i>, 2020)
;
_computing_publication_material
;
publCIF (Westrip, 2010)
;
_computing_structure_refinement
;
<i>SHELXL2018/1</i> (Sheldrick, 2015)
;
_computing_structure_solution
;
<i>SHELXT2018/2</i> (Sheldrick, 2015)
;
_diffrn_ambient_temperature 100.0(5)
_diffrn_measured_fraction_theta_full 0.998
_diffrn_measured_fraction_theta_max 0.999
_diffrn_measurement_device_type 'Bruker D8 Venture DUO with Photon III C14'
_diffrn_measurement_method '\f and \w scans'
_diffrn_radiation_source 'I\mS 3.0 microfocus'
_diffrn_radiation_type AgK\a
_diffrn_radiation_wavelength 0.56086
_diffrn_reflns_av_R_equivalents 0.0800
_diffrn_reflns_av_unetI/netI 0.0481
_diffrn_reflns_limit_h_max 25
_diffrn_reflns_limit_h_min -23
_diffrn_reflns_limit_k_max 43
_diffrn_reflns_limit_k_min -43
_diffrn_reflns_limit_l_max 9
_diffrn_reflns_limit_l_min -9
_diffrn_reflns_number 83209
_diffrn_reflns_theta_full 19.665
_diffrn_reflns_theta_max 31.278
_diffrn_reflns_theta_min 2.347
_exptl_absorpt_coefficient_mu 1.843
_exptl_absorpt_correction_T_max 0.852
_exptl_absorpt_correction_T_min 0.701
_exptl_absorpt_correction_type multi-scan
_exptl_absorpt_process_details
;
(SADABS; Krause <i>et al.</i>, 2015)
;
_exptl_crystal_colour yellow
_exptl_crystal_density_diffrn 2.069
_exptl_crystal_description needle
_exptl_crystal_F_000 992
_exptl_crystal_size_max 0.230
_exptl_crystal_size_mid 0.100
_exptl_crystal_size_min 0.090
_refine_diff_density_max 1.742
_refine_diff_density_min -1.278
_refine_ls_abs_structure_details
;
 Refined as an inversion twin.
;
_refine_ls_abs_structure_Flack 0.49(4)
_refine_ls_extinction_method none
_refine_ls_goodness_of_fit_ref 1.054
_refine_ls_hydrogen_treatment constr
_refine_ls_matrix_type full
_refine_ls_number_parameters 204
_refine_ls_number_reflns 11161
_refine_ls_number_restraints 0
_refine_ls_restrained_S_all 1.054
_refine_ls_R_factor_all 0.0424
_refine_ls_R_factor_gt 0.0330
_refine_ls_shift/su_max 0.001
_refine_ls_shift/su_mean 0.000
_refine_ls_structure_factor_coef Fsqd
_refine_ls_weighting_details 'w=1/[\s^2^(Fo^2^)+(0.0081P)^2^+1.4627P] where P=(Fo^2^+2Fc^2^)/3'
_refine_ls_weighting_scheme calc
_refine_ls_wR_factor_gt 0.0585
_refine_ls_wR_factor_ref 0.0609
_reflns_number_gt 9763
_reflns_number_total 11161
_reflns_threshold_expression 'I > 2\s(I)'
_cod_data_source_file hb4459.cif
_cod_data_source_block I
_cod_original_cell_volume 1680.3(3)
_cod_database_code 1570704
_shelx_space_group_comment
;
The symmetry employed for this shelxl refinement is uniquely defined
by the following loop, which should always be used as a source of
symmetry information in preference to the above space-group names.
They are only intended as comments.
;
_shelx_estimated_absorpt_t_min 0.677
_shelx_estimated_absorpt_t_max 0.852

loop_
_space_group_symop_operation_xyz
'x, y, z'
'-x, -y, z'
'-x+1/2, y+1/2, -z'
'x+1/2, -y+1/2, -z'

loop_
_atom_site_type_symbol
_atom_site_label
_atom_site_fract_x
_atom_site_fract_y
_atom_site_fract_z
_atom_site_U_iso_or_equiv
_atom_site_adp_type
_atom_site_calc_flag
_atom_site_occupancy
_atom_site_disorder_assembly
_atom_site_disorder_group
Te Te1 0.60109(2) 0.44282(2) 0.70610(4) 0.01156(3) Uani d 1 . .
O O1 0.66046(16) 0.32225(8) 0.7300(5) 0.0171(4) Uani d 1 . .
C C1 0.7160(2) 0.40889(11) 0.9272(6) 0.0125(5) Uani d 1 . .
C C2 0.7249(2) 0.35032(12) 0.8897(6) 0.0139(5) Uani d 1 . .
C C3 0.7937(2) 0.31871(13) 1.0236(6) 0.0157(5) Uani d 1 . .
H H3 0.799879 0.278965 0.993125 0.019 Uiso calc 1 . .
C C4 0.8534(2) 0.34532(12) 1.2023(8) 0.0165(5) Uani d 1 . .
C C5 0.8459(2) 0.40437(13) 1.2423(6) 0.0156(6) Uani d 1 . .
C C6 0.7776(2) 0.43536(13) 1.1010(6) 0.0146(5) Uani d 1 . .
H H6 0.773282 0.475424 1.124329 0.018 Uiso calc 1 . .
C C7 0.6149(2) 0.35744(11) 0.5459(6) 0.0139(5) Uani d 1 . .
H H7A 0.549569 0.342150 0.502599 0.017 Uiso calc 1 . .
H H7B 0.654591 0.358629 0.387739 0.017 Uiso calc 1 . .
C C8 0.9241(2) 0.31015(15) 1.3595(7) 0.0229(7) Uani d 1 . .
H H8A 0.926472 0.271228 1.291820 0.034 Uiso calc 1 . .
H H8B 0.902188 0.309218 1.537911 0.034 Uiso calc 1 . .
H H8C 0.989287 0.327225 1.350549 0.034 Uiso calc 1 . .
C C9 0.9089(2) 0.43445(15) 1.4362(7) 0.0227(6) Uani d 1 . .
H H9A 0.901315 0.475753 1.416802 0.034 Uiso calc 1 . .
H H9B 0.977412 0.424028 1.408941 0.034 Uiso calc 1 . .
H H9C 0.888931 0.423143 1.608829 0.034 Uiso calc 1 . .
Te Te2 0.40868(2) 0.43608(2) 0.20506(4) 0.01157(3) Uani d 1 . .
O O2 0.36896(16) 0.31277(8) 0.2343(5) 0.0164(4) Uani d 1 . .
C C10 0.2997(2) 0.39623(11) 0.4274(6) 0.0123(5) Uani d 1 . .
C C11 0.3004(2) 0.33735(11) 0.3916(6) 0.0134(5) Uani d 1 . .
C C12 0.2362(2) 0.30266(12) 0.5262(6) 0.0144(5) Uani d 1 . .
H H12 0.236775 0.262634 0.499077 0.017 Uiso calc 1 . .
C C13 0.1713(2) 0.32627(12) 0.6998(7) 0.0151(5) Uani d 1 . .
C C14 0.1696(2) 0.38537(12) 0.7403(6) 0.0143(5) Uani d 1 . .
C C15 0.2342(2) 0.41978(12) 0.5996(7) 0.0150(5) Uani d 1 . .
H H15 0.232865 0.459917 0.622981 0.018 Uiso calc 1 . .
C C16 0.4082(2) 0.35010(11) 0.0473(6) 0.0146(5) Uani d 1 . .
H H16A 0.367958 0.348854 -0.109910 0.018 Uiso calc 1 . .
H H16B 0.475554 0.338379 0.002856 0.018 Uiso calc 1 . .
C C17 0.1054(3) 0.28707(14) 0.8522(7) 0.0213(6) Uani d 1 . .
H H17A 0.110824 0.248173 0.785524 0.032 Uiso calc 1 . .
H H17B 0.037659 0.300080 0.837329 0.032 Uiso calc 1 . .
H H17C 0.125151 0.287618 1.032360 0.032 Uiso calc 1 . .
C C18 0.1027(2) 0.41186(15) 0.9348(7) 0.0202(6) Uani d 1 . .
H H18A 0.126438 0.403030 1.107197 0.030 Uiso calc 1 . .
H H18B 0.036663 0.396560 0.913427 0.030 Uiso calc 1 . .
H H18C 0.101551 0.453273 0.910780 0.030 Uiso calc 1 . .

loop_
_atom_site_aniso_label
_atom_site_aniso_U_11
_atom_site_aniso_U_22
_atom_site_aniso_U_33
_atom_site_aniso_U_12
_atom_site_aniso_U_13
_atom_site_aniso_U_23
Te1 0.01223(6) 0.00991(5) 0.01252(8) 0.00161(5) 0.00064(7) 0.00114(6)
O1 0.0230(10) 0.0110(7) 0.0173(12) 0.0028(7) -0.0044(9) -0.0001(8)
C1 0.0140(12) 0.0119(10) 0.0115(13) 0.0022(9) 0.0008(10) 0.0007(9)
C2 0.0156(12) 0.0142(10) 0.0118(12) 0.0023(9) 0.0008(10) -0.0006(9)
C3 0.0158(12) 0.0157(11) 0.0155(14) 0.0036(10) 0.0017(11) 0.0022(10)
C4 0.0137(11) 0.0210(11) 0.0147(12) 0.0054(9) 0.0022(13) 0.0019(13)
C5 0.0114(10) 0.0239(12) 0.0116(15) 0.0003(9) 0.0012(9) -0.0007(9)
C6 0.0143(11) 0.0168(11) 0.0127(12) 0.0006(10) -0.0004(10) -0.0021(10)
C7 0.0161(12) 0.0120(10) 0.0136(13) 0.0007(9) -0.0008(10) -0.0023(9)
C8 0.0173(14) 0.0296(15) 0.0219(17) 0.0074(12) -0.0014(12) 0.0063(13)
C9 0.0157(12) 0.0352(16) 0.0172(15) -0.0019(14) -0.0029(11) -0.0050(13)
Te2 0.01233(7) 0.01001(6) 0.01239(8) -0.00127(5) -0.00103(7) 0.00133(6)
O2 0.0214(9) 0.0116(7) 0.0160(12) -0.0015(7) 0.0048(9) -0.0006(7)
C10 0.0132(11) 0.0122(10) 0.0114(12) -0.0020(9) -0.0005(9) 0.0012(9)
C11 0.0153(12) 0.0122(10) 0.0126(12) -0.0020(9) -0.0014(10) -0.0008(9)
C12 0.0173(13) 0.0140(10) 0.0121(13) -0.0037(9) -0.0016(11) -0.0001(9)
C13 0.0143(10) 0.0174(10) 0.0135(12) -0.0052(8) -0.0034(12) 0.0010(12)
C14 0.0121(10) 0.0194(11) 0.0115(15) 0.0001(9) -0.0007(9) -0.0001(9)
C15 0.0141(12) 0.0151(11) 0.0157(14) 0.0001(9) -0.0022(11) -0.0011(10)
C16 0.0189(13) 0.0120(9) 0.0130(13) -0.0009(10) -0.0008(11) -0.0021(8)
C17 0.0200(14) 0.0238(13) 0.0201(17) -0.0080(12) 0.0031(12) 0.0034(11)
C18 0.0164(13) 0.0287(14) 0.0157(15) 0.0001(12) 0.0003(12) -0.0025(11)

loop_
_atom_type_symbol
_atom_type_description
_atom_type_scat_dispersion_real
_atom_type_scat_dispersion_imag
_atom_type_scat_source
C C 0.0015 0.0009 'International Tables Vol C Tables 4.2.6.8 and 6.1.1.4'
H H 0.0000 0.0000 'International Tables Vol C Tables 4.2.6.8 and 6.1.1.4'
O O 0.0056 0.0036 'International Tables Vol C Tables 4.2.6.8 and 6.1.1.4'
Te Te -0.9710 1.0960 'International Tables Vol C Tables 4.2.6.8 and 6.1.1.4'

loop_
_geom_angle_atom_site_label_1
_geom_angle_atom_site_label_2
_geom_angle_atom_site_label_3
_geom_angle_site_symmetry_1
_geom_angle_site_symmetry_3
_geom_angle
_geom_angle_publ_flag
C1 Te1 C7 . . 78.40(11) ?
C2 O1 C7 . . 114.5(2) ?
C6 C1 C2 . . 118.7(3) ?
C6 C1 Te1 . . 130.1(2) ?
C2 C1 Te1 . . 111.2(2) ?
O1 C2 C3 . . 118.9(2) ?
O1 C2 C1 . . 119.9(3) ?
C3 C2 C1 . . 121.0(3) ?
C2 C3 C4 . . 119.9(3) ?
C2 C3 H3 . . 120.1 ?
C4 C3 H3 . . 120.1 ?
C3 C4 C5 . . 120.0(3) ?
C3 C4 C8 . . 119.7(3) ?
C5 C4 C8 . . 120.2(3) ?
C6 C5 C4 . . 118.9(3) ?
C6 C5 C9 . . 119.7(3) ?
C4 C5 C9 . . 121.4(3) ?
C1 C6 C5 . . 121.4(3) ?
C1 C6 H6 . . 119.3 ?
C5 C6 H6 . . 119.3 ?
O1 C7 Te1 . . 108.27(19) ?
O1 C7 H7A . . 110.0 ?
Te1 C7 H7A . . 110.0 ?
O1 C7 H7B . . 110.0 ?
Te1 C7 H7B . . 110.0 ?
H7A C7 H7B . . 108.4 ?
C4 C8 H8A . . 109.5 ?
C4 C8 H8B . . 109.5 ?
H8A C8 H8B . . 109.5 ?
C4 C8 H8C . . 109.5 ?
H8A C8 H8C . . 109.5 ?
H8B C8 H8C . . 109.5 ?
C5 C9 H9A . . 109.5 ?
C5 C9 H9B . . 109.5 ?
H9A C9 H9B . . 109.5 ?
C5 C9 H9C . . 109.5 ?
H9A C9 H9C . . 109.5 ?
H9B C9 H9C . . 109.5 ?
C10 Te2 C16 . . 78.24(11) ?
C11 O2 C16 . . 114.3(2) ?
C15 C10 C11 . . 119.1(3) ?
C15 C10 Te2 . . 129.7(2) ?
C11 C10 Te2 . . 111.1(2) ?
O2 C11 C12 . . 119.3(2) ?
O2 C11 C10 . . 120.0(3) ?
C12 C11 C10 . . 120.6(3) ?
C13 C12 C11 . . 120.2(3) ?
C13 C12 H12 . . 119.9 ?
C11 C12 H12 . . 119.9 ?
C12 C13 C14 . . 120.3(3) ?
C12 C13 C17 . . 118.9(3) ?
C14 C13 C17 . . 120.7(3) ?
C13 C14 C15 . . 118.6(3) ?
C13 C14 C18 . . 121.4(3) ?
C15 C14 C18 . . 120.0(3) ?
C10 C15 C14 . . 121.2(3) ?
C10 C15 H15 . . 119.4 ?
C14 C15 H15 . . 119.4 ?
O2 C16 Te2 . . 108.16(19) ?
O2 C16 H16A . . 110.1 ?
Te2 C16 H16A . . 110.1 ?
O2 C16 H16B . . 110.1 ?
Te2 C16 H16B . . 110.1 ?
H16A C16 H16B . . 108.4 ?
C13 C17 H17A . . 109.5 ?
C13 C17 H17B . . 109.5 ?
H17A C17 H17B . . 109.5 ?
C13 C17 H17C . . 109.5 ?
H17A C17 H17C . . 109.5 ?
H17B C17 H17C . . 109.5 ?
C14 C18 H18A . . 109.5 ?
C14 C18 H18B . . 109.5 ?
H18A C18 H18B . . 109.5 ?
C14 C18 H18C . . 109.5 ?
H18A C18 H18C . . 109.5 ?
H18B C18 H18C . . 109.5 ?

loop_
_geom_bond_atom_site_label_1
_geom_bond_atom_site_label_2
_geom_bond_site_symmetry_2
_geom_bond_distance
_geom_bond_publ_flag
Te1 C1 . 2.108(3) ?
Te1 C7 . 2.180(3) ?
O1 C2 . 1.382(4) ?
O1 C7 . 1.414(4) ?
C1 C6 . 1.387(4) ?
C1 C2 . 1.394(4) ?
C2 C3 . 1.388(4) ?
C3 C4 . 1.390(5) ?
C3 H3 . 0.9500 ?
C4 C5 . 1.405(4) ?
C4 C8 . 1.514(4) ?
C5 C6 . 1.396(4) ?
C5 C9 . 1.506(4) ?
C6 H6 . 0.9500 ?
C7 H7A . 0.9900 ?
C7 H7B . 0.9900 ?
C8 H8A . 0.9800 ?
C8 H8B . 0.9800 ?
C8 H8C . 0.9800 ?
C9 H9A . 0.9800 ?
C9 H9B . 0.9800 ?
C9 H9C . 0.9800 ?
Te2 C10 . 2.110(3) ?
Te2 C16 . 2.180(3) ?
O2 C11 . 1.375(4) ?
O2 C16 . 1.419(4) ?
C10 C15 . 1.387(4) ?
C10 C11 . 1.394(4) ?
C11 C12 . 1.390(4) ?
C12 C13 . 1.386(5) ?
C12 H12 . 0.9500 ?
C13 C14 . 1.403(4) ?
C13 C17 . 1.515(4) ?
C14 C15 . 1.405(4) ?
C14 C18 . 1.503(4) ?
C15 H15 . 0.9500 ?
C16 H16A . 0.9900 ?
C16 H16B . 0.9900 ?
C17 H17A . 0.9800 ?
C17 H17B . 0.9800 ?
C17 H17C . 0.9800 ?
C18 H18A . 0.9800 ?
C18 H18B . 0.9800 ?
C18 H18C . 0.9800 ?
